data_4339864
loop_
_publ_author_name
'Sachse, Anna'
'M\"osch-Zanetti, Nadia C'
'Lyashenko, Ganna'
'Wielandt, J. Wolfram'
'Most, Kerstin'
'Magull, J\"org'
'Dall'Antonia, Fabio'
'Pal, Aritra'
'Herbst-Irmer, Regine'

_publ_section_title
;
 Rhenium(V) oxo complexes with acetylacetone derived Schiff bases:
 structure and catalytic epoxidation.
;
_journal_issue 17
_journal_name_full 'Inorganic chemistry'
_journal_page_first 7129
_journal_page_last 7135
_journal_paper_doi 10.1021/ic700381n
_journal_volume 46
_journal_year 2007
_chemical_formula_sum 'C29 H52 Cl3 N2 O2 Re'
_chemical_formula_weight 753.28
_chemical_name_systematic
; 
 ? 
;
_space_group_IT_number 14
_symmetry_space_group_name_Hall '-P 2ybc'
_symmetry_space_group_name_H-M 'P 1 21/c 1'
_atom_sites_solution_hydrogens geom
_atom_sites_solution_primary direct
_atom_sites_solution_secondary difmap
_audit_creation_method SHELXL-97
_cell_angle_alpha 90.00
_cell_angle_beta 113.560(5)
_cell_angle_gamma 90.00
_cell_formula_units_Z 4
_cell_length_a 13.4531(9)
_cell_length_b 16.9556(13)
_cell_length_c 15.5468(10)
_cell_measurement_temperature 133(2)
_cell_volume 3250.7(4)
_computing_structure_refinement 'SHELXL-97 (Sheldrick, 1997)'
_computing_structure_solution 'SHELXS-97 (Sheldrick, 1990)'
_diffrn_ambient_temperature 133(2)
_diffrn_measured_fraction_theta_full 0.940
_diffrn_measured_fraction_theta_max 0.940
_diffrn_radiation_monochromator graphite
_diffrn_radiation_source 'fine-focus sealed tube'
_diffrn_radiation_type MoK\a
_diffrn_radiation_wavelength 0.71073
_diffrn_reflns_av_R_equivalents 0.0317
_diffrn_reflns_av_sigmaI/netI 0.0343
_diffrn_reflns_limit_h_max 14
_diffrn_reflns_limit_h_min -14
_diffrn_reflns_limit_k_max 17
_diffrn_reflns_limit_k_min -20
_diffrn_reflns_limit_l_max 18
_diffrn_reflns_limit_l_min -17
_diffrn_reflns_number 11695
_diffrn_reflns_theta_full 24.81
_diffrn_reflns_theta_max 24.81
_diffrn_reflns_theta_min 1.65
_exptl_absorpt_coefficient_mu 4.012
_exptl_crystal_density_diffrn 1.539
_exptl_crystal_density_method 'not measured'
_exptl_crystal_F_000 1528
_refine_diff_density_max 0.519
_refine_diff_density_min -1.363
_refine_diff_density_rms 0.092
_refine_ls_extinction_method none
_refine_ls_goodness_of_fit_ref 0.957
_refine_ls_hydrogen_treatment mixed
_refine_ls_matrix_type full
_refine_ls_number_parameters 342
_refine_ls_number_reflns 5258
_refine_ls_number_restraints 0
_refine_ls_restrained_S_all 0.957
_refine_ls_R_factor_all 0.0299
_refine_ls_R_factor_gt 0.0234
_refine_ls_shift/su_max 0.003
_refine_ls_shift/su_mean 0.000
_refine_ls_structure_factor_coef Fsqd
_refine_ls_weighting_details 'calc w=1/[\s^2^(Fo^2^)+(0.0347P)^2^+0.0000P] where P=(Fo^2^+2Fc^2^)/3'
_refine_ls_weighting_scheme calc
_refine_ls_wR_factor_gt 0.0535
_refine_ls_wR_factor_ref 0.0551
_reflns_number_gt 4551
_reflns_number_total 5258
_reflns_threshold_expression >2sigma(I)
_cod_data_source_file ic700381n_si3.cif
_cod_data_source_block as43
_cod_database_code 4339864

loop_
_symmetry_equiv_pos_as_xyz
'x, y, z'
'-x, y+1/2, -z+1/2'
'-x, -y, -z'
'x, -y-1/2, z-1/2'

loop_
_atom_site_label
_atom_site_type_symbol
_atom_site_fract_x
_atom_site_fract_y
_atom_site_fract_z
_atom_site_U_iso_or_equiv
_atom_site_adp_type
_atom_site_occupancy
_atom_site_symmetry_multiplicity
_atom_site_calc_flag
_atom_site_refinement_flags
Re1 Re 0.748749(11) 0.087025(8) 0.737538(8) 0.01607(6) Uani 1 1 d .
Cl1 Cl 0.70030(8) 0.21905(5) 0.68436(5) 0.0231(2) Uani 1 1 d .
Cl2 Cl 0.79535(8) -0.04347(5) 0.80453(5) 0.02195(19) Uani 1 1 d .
Cl3 Cl 0.55957(8) 0.05984(6) 0.68333(6) 0.0280(2) Uani 1 1 d .
O1 O 0.7651(2) 0.05702(16) 0.64177(15) 0.0216(6) Uani 1 1 d .
O2 O 0.7405(2) 0.11211(16) 0.86239(16) 0.0222(6) Uani 1 1 d .
N1 N 0.9129(2) 0.11896(17) 0.81226(17) 0.0154(6) Uani 1 1 d .
N2 N 0.5017(3) 0.20765(18) 0.35313(17) 0.0193(7) Uani 1 1 d .
C1 C 1.0896(3) 0.1231(3) 0.9459(2) 0.0304(9) Uani 1 1 d .
H1A H 1.1215 0.0995 0.9052 0.046 Uiso 1 1 calc R
H1B H 1.1211 0.0983 1.0080 0.046 Uiso 1 1 calc R
H1C H 1.1050 0.1798 0.9519 0.046 Uiso 1 1 calc R
C2 C 0.9693(3) 0.1102(2) 0.9038(2) 0.0208(8) Uani 1 1 d .
C3 C 0.9200(3) 0.0930(2) 0.9680(2) 0.0232(9) Uani 1 1 d .
H3A H 0.9661 0.0764 1.0295 0.028 Uiso 1 1 calc R
C4 C 0.8141(3) 0.0985(2) 0.9478(2) 0.0203(8) Uani 1 1 d .
C5 C 0.7686(4) 0.0908(3) 1.0224(2) 0.0316(10) Uani 1 1 d .
H5A H 0.7040 0.0572 0.9989 0.047 Uiso 1 1 calc R
H5B H 0.7491 0.1432 1.0374 0.047 Uiso 1 1 calc R
H5C H 0.8234 0.0672 1.0790 0.047 Uiso 1 1 calc R
C6 C 0.9715(3) 0.1524(2) 0.7595(2) 0.0198(8) Uani 1 1 d .
C7 C 1.0125(3) 0.1019(2) 0.7104(2) 0.0225(9) Uani 1 1 d .
C8 C 1.0676(3) 0.1357(3) 0.6606(2) 0.0281(9) Uani 1 1 d .
H8A H 1.0967 0.1026 0.6270 0.034 Uiso 1 1 calc R
C9 C 1.0808(3) 0.2169(3) 0.6589(2) 0.0306(10) Uani 1 1 d .
H9A H 1.1175 0.2390 0.6236 0.037 Uiso 1 1 calc R
C10 C 1.0407(3) 0.2653(3) 0.7085(2) 0.0308(9) Uani 1 1 d .
H10A H 1.0507 0.3207 0.7076 0.037 Uiso 1 1 calc R
C11 C 0.9853(3) 0.2346(2) 0.7603(2) 0.0237(8) Uani 1 1 d .
C12 C 0.9486(4) 0.2892(2) 0.8182(3) 0.0325(10) Uani 1 1 d .
H12A H 0.9131 0.3354 0.7806 0.049 Uiso 1 1 calc R
H12B H 1.0116 0.3062 0.8737 0.049 Uiso 1 1 calc R
H12C H 0.8974 0.2615 0.8380 0.049 Uiso 1 1 calc R
C13 C 1.0052(4) 0.0139(2) 0.7152(3) 0.0286(9) Uani 1 1 d .
H13A H 1.0664 -0.0103 0.7059 0.043 Uiso 1 1 calc R
H13B H 0.9371 -0.0043 0.6660 0.043 Uiso 1 1 calc R
H13C H 1.0075 -0.0014 0.7767 0.043 Uiso 1 1 calc R
C14 C 0.5044(3) 0.2944(2) 0.3793(2) 0.0205(8) Uani 1 1 d .
H14A H 0.5221 0.2982 0.4474 0.025 Uiso 1 1 calc R
H14B H 0.5635 0.3206 0.3674 0.025 Uiso 1 1 calc R
C15 C 0.4002(3) 0.3387(2) 0.3270(2) 0.0249(9) Uani 1 1 d .
H15A H 0.3421 0.3172 0.3440 0.030 Uiso 1 1 calc R
H15B H 0.3780 0.3316 0.2586 0.030 Uiso 1 1 calc R
C16 C 0.4153(3) 0.4269(2) 0.3511(2) 0.0244(9) Uani 1 1 d .
H16A H 0.4442 0.4335 0.4201 0.029 Uiso 1 1 calc R
H16B H 0.4688 0.4493 0.3290 0.029 Uiso 1 1 calc R
C17 C 0.3094(4) 0.4714(3) 0.3064(3) 0.0302(9) Uani 1 1 d .
H17A H 0.3208 0.5268 0.3260 0.045 Uiso 1 1 calc R
H17B H 0.2554 0.4481 0.3264 0.045 Uiso 1 1 calc R
H17C H 0.2834 0.4683 0.2380 0.045 Uiso 1 1 calc R
C18 C 0.4060(3) 0.1644(2) 0.3599(2) 0.0215(8) Uani 1 1 d .
H18A H 0.3386 0.1846 0.3099 0.026 Uiso 1 1 calc R
H18B H 0.4119 0.1078 0.3468 0.026 Uiso 1 1 calc R
C19 C 0.3947(3) 0.1710(2) 0.4529(2) 0.0271(9) Uani 1 1 d .
H19A H 0.4562 0.1439 0.5025 0.033 Uiso 1 1 calc R
H19B H 0.3960 0.2272 0.4705 0.033 Uiso 1 1 calc R
C20 C 0.2889(4) 0.1338(3) 0.4446(3) 0.0422(12) Uani 1 1 d .
H20A H 0.2895 0.0774 0.4284 0.051 Uiso 1 1 calc R
H20B H 0.2286 0.1594 0.3924 0.051 Uiso 1 1 calc R
C21 C 0.2675(4) 0.1400(3) 0.5330(3) 0.0399(11) Uani 1 1 d .
H21A H 0.1995 0.1129 0.5234 0.060 Uiso 1 1 calc R
H21B H 0.2618 0.1956 0.5474 0.060 Uiso 1 1 calc R
H21C H 0.3273 0.1154 0.5854 0.060 Uiso 1 1 calc R
C22 C 0.6059(3) 0.1677(2) 0.4194(2) 0.0208(8) Uani 1 1 d .
H22A H 0.6107 0.1725 0.4844 0.025 Uiso 1 1 calc R
H22B H 0.6016 0.1108 0.4039 0.025 Uiso 1 1 calc R
C23 C 0.7086(3) 0.2010(2) 0.4157(2) 0.0266(9) Uani 1 1 d .
H23A H 0.7149 0.2575 0.4335 0.032 Uiso 1 1 calc R
H23B H 0.7038 0.1975 0.3506 0.032 Uiso 1 1 calc R
C24 C 0.8095(3) 0.1577(2) 0.4809(2) 0.0266(9) Uani 1 1 d .
H24A H 0.8085 0.1549 0.5441 0.032 Uiso 1 1 calc R
H24B H 0.8743 0.1885 0.4862 0.032 Uiso 1 1 calc R
C25 C 0.8201(4) 0.0743(3) 0.4487(3) 0.0389(11) Uani 1 1 d .
H25A H 0.8888 0.0512 0.4916 0.058 Uiso 1 1 calc R
H25B H 0.8185 0.0762 0.3851 0.058 Uiso 1 1 calc R
H25C H 0.7597 0.0419 0.4486 0.058 Uiso 1 1 calc R
C26 C 0.4913(3) 0.2035(2) 0.2518(2) 0.0208(8) Uani 1 1 d .
H26A H 0.4173 0.2208 0.2103 0.025 Uiso 1 1 calc R
H26B H 0.5429 0.2417 0.2443 0.025 Uiso 1 1 calc R
C27 C 0.5116(3) 0.1239(2) 0.2185(2) 0.0261(9) Uani 1 1 d .
H27A H 0.4693 0.0829 0.2344 0.031 Uiso 1 1 calc R
H27B H 0.5895 0.1102 0.2497 0.031 Uiso 1 1 calc R
C28 C 0.4771(3) 0.1274(2) 0.1115(2) 0.0237(8) Uani 1 1 d .
H28A H 0.5048 0.1768 0.0952 0.028 Uiso 1 1 calc R
H28B H 0.5104 0.0826 0.0917 0.028 Uiso 1 1 calc R
C29 C 0.3553(3) 0.1240(3) 0.0584(2) 0.0327(10) Uani 1 1 d .
H29A H 0.3372 0.1259 -0.0092 0.049 Uiso 1 1 calc R
H29B H 0.3221 0.1691 0.0763 0.049 Uiso 1 1 calc R
H29C H 0.3276 0.0749 0.0737 0.049 Uiso 1 1 calc R

loop_
_atom_site_aniso_label
_atom_site_aniso_U_11
_atom_site_aniso_U_22
_atom_site_aniso_U_33
_atom_site_aniso_U_23
_atom_site_aniso_U_13
_atom_site_aniso_U_12
Re1 0.01600(9) 0.01982(8) 0.01317(8) 0.00138(5) 0.00666(5) 0.00037(6)
Cl1 0.0262(5) 0.0235(5) 0.0211(4) 0.0050(3) 0.0111(3) 0.0063(4)
Cl2 0.0257(5) 0.0203(5) 0.0194(4) 0.0019(3) 0.0085(3) -0.0003(4)
Cl3 0.0166(5) 0.0382(6) 0.0281(4) 0.0064(4) 0.0077(4) -0.0025(4)
O1 0.0224(15) 0.0254(14) 0.0186(11) 0.0020(10) 0.0100(10) 0.0007(11)
O2 0.0215(15) 0.0251(15) 0.0211(12) 0.0032(10) 0.0098(10) 0.0030(11)
N1 0.0165(17) 0.0154(15) 0.0165(13) -0.0005(11) 0.0089(11) -0.0001(12)
N2 0.0204(18) 0.0239(17) 0.0127(13) -0.0002(11) 0.0056(11) -0.0020(13)
C1 0.021(2) 0.040(2) 0.0264(19) 0.0050(17) 0.0050(15) -0.0030(19)
C2 0.022(2) 0.021(2) 0.0189(17) -0.0017(13) 0.0076(14) 0.0000(16)
C3 0.029(2) 0.024(2) 0.0105(15) 0.0032(13) 0.0019(14) 0.0004(17)
C4 0.028(2) 0.0165(19) 0.0162(16) 0.0025(13) 0.0086(14) 0.0045(16)
C5 0.038(3) 0.043(3) 0.0187(17) 0.0078(16) 0.0176(16) 0.009(2)
C6 0.013(2) 0.028(2) 0.0175(16) 0.0030(14) 0.0046(13) -0.0003(15)
C7 0.020(2) 0.029(2) 0.0185(16) 0.0034(14) 0.0077(14) 0.0021(16)
C8 0.021(2) 0.043(3) 0.0236(18) 0.0022(16) 0.0115(15) 0.0011(18)
C9 0.023(2) 0.043(3) 0.0276(19) 0.0116(17) 0.0126(16) -0.0038(19)
C10 0.029(2) 0.028(2) 0.034(2) 0.0074(17) 0.0104(17) -0.0064(19)
C11 0.019(2) 0.024(2) 0.0237(17) 0.0031(15) 0.0046(14) -0.0023(16)
C12 0.037(3) 0.022(2) 0.042(2) -0.0037(17) 0.0211(19) -0.0035(19)
C13 0.027(2) 0.028(2) 0.034(2) -0.0049(16) 0.0158(17) 0.0047(18)
C14 0.023(2) 0.023(2) 0.0163(15) 0.0015(13) 0.0097(14) -0.0007(16)
C15 0.021(2) 0.033(2) 0.0192(16) -0.0002(15) 0.0063(14) -0.0002(17)
C16 0.026(2) 0.028(2) 0.0209(17) -0.0003(14) 0.0105(15) -0.0033(17)
C17 0.030(2) 0.028(2) 0.032(2) 0.0005(16) 0.0114(17) 0.0022(18)
C18 0.021(2) 0.024(2) 0.0213(16) -0.0008(14) 0.0111(14) -0.0065(16)
C19 0.029(2) 0.032(2) 0.0224(17) 0.0009(15) 0.0121(15) -0.0044(18)
C20 0.046(3) 0.056(3) 0.037(2) -0.017(2) 0.028(2) -0.025(2)
C21 0.044(3) 0.044(3) 0.041(2) -0.0030(19) 0.028(2) -0.009(2)
C22 0.022(2) 0.024(2) 0.0170(15) 0.0037(14) 0.0082(14) 0.0025(16)
C23 0.027(2) 0.028(2) 0.0220(17) 0.0072(15) 0.0068(15) -0.0020(17)
C24 0.026(2) 0.030(2) 0.0212(17) 0.0049(15) 0.0070(15) 0.0000(18)
C25 0.033(3) 0.045(3) 0.039(2) 0.0018(19) 0.0142(18) 0.005(2)
C26 0.023(2) 0.028(2) 0.0142(15) 0.0010(13) 0.0094(13) -0.0010(16)
C27 0.031(2) 0.028(2) 0.0200(17) 0.0005(15) 0.0114(15) 0.0010(18)
C28 0.023(2) 0.032(2) 0.0164(16) 0.0007(15) 0.0080(14) 0.0017(17)
C29 0.032(3) 0.041(3) 0.0259(19) -0.0088(17) 0.0118(17) -0.008(2)

loop_
_atom_type_symbol
_atom_type_description
_atom_type_scat_dispersion_real
_atom_type_scat_dispersion_imag
_atom_type_scat_source
C C 0.0033 0.0016 'International Tables Vol C Tables 4.2.6.8 and 6.1.1.4'
H H 0.0000 0.0000 'International Tables Vol C Tables 4.2.6.8 and 6.1.1.4'
N N 0.0061 0.0033 'International Tables Vol C Tables 4.2.6.8 and 6.1.1.4'
O O 0.0106 0.0060 'International Tables Vol C Tables 4.2.6.8 and 6.1.1.4'
Re Re -1.0185 7.2310 'International Tables Vol C Tables 4.2.6.8 and 6.1.1.4'
Cl Cl 0.1484 0.1585 'International Tables Vol C Tables 4.2.6.8 and 6.1.1.4'

loop_
_geom_angle_atom_site_label_1
_geom_angle_atom_site_label_2
_geom_angle_atom_site_label_3
_geom_angle
O1 Re1 O2 172.93(11)
O1 Re1 N1 94.97(12)
O2 Re1 N1 82.27(10)
O1 Re1 Cl3 97.39(9)
O2 Re1 Cl3 85.41(8)
N1 Re1 Cl3 167.63(8)
O1 Re1 Cl1 95.29(9)
O2 Re1 Cl1 91.31(8)
N1 Re1 Cl1 91.77(8)
Cl3 Re1 Cl1 87.35(3)
O1 Re1 Cl2 90.08(9)
O2 Re1 Cl2 83.34(8)
N1 Re1 Cl2 87.92(8)
Cl3 Re1 Cl2 91.81(3)
Cl1 Re1 Cl2 174.64(3)
C4 O2 Re1 128.2(2)
C2 N1 C6 116.1(3)
C2 N1 Re1 125.8(2)
C6 N1 Re1 118.1(2)
C18 N2 C14 112.2(3)
C18 N2 C26 108.5(3)
C14 N2 C26 107.6(3)
C18 N2 C22 108.3(3)
C14 N2 C22 109.3(3)
C26 N2 C22 110.9(3)
N1 C2 C3 123.0(3)
N1 C2 C1 120.4(3)
C3 C2 C1 116.5(3)
C4 C3 C2 124.8(3)
O2 C4 C3 123.3(3)
O2 C4 C5 114.5(3)
C3 C4 C5 122.2(3)
C7 C6 C11 122.1(3)
C7 C6 N1 119.2(3)
C11 C6 N1 118.7(3)
C8 C7 C6 117.8(4)
C8 C7 C13 119.7(4)
C6 C7 C13 122.3(3)
C9 C8 C7 121.2(4)
C10 C9 C8 119.9(4)
C9 C10 C11 121.3(4)
C10 C11 C6 117.7(4)
C10 C11 C12 119.5(4)
C6 C11 C12 122.7(3)
C15 C14 N2 114.8(3)
C14 C15 C16 110.5(3)
C17 C16 C15 111.4(3)
C19 C18 N2 116.1(3)
C20 C19 C18 109.7(3)
C19 C20 C21 114.0(3)
C23 C22 N2 114.5(3)
C22 C23 C24 112.3(3)
C23 C24 C25 113.9(3)
C27 C26 N2 116.1(3)
C26 C27 C28 108.6(3)
C29 C28 C27 112.4(3)

loop_
_geom_bond_atom_site_label_1
_geom_bond_atom_site_label_2
_geom_bond_distance
Re1 O1 1.669(2)
Re1 O2 2.033(2)
Re1 N1 2.114(3)
Re1 Cl3 2.3844(10)
Re1 Cl1 2.3851(9)
Re1 Cl2 2.4190(9)
O2 C4 1.321(4)
N1 C2 1.327(4)
N1 C6 1.459(5)
N2 C18 1.521(5)
N2 C14 1.523(5)
N2 C26 1.526(4)
N2 C22 1.527(5)
C1 C2 1.499(5)
C2 C3 1.432(5)
C3 C4 1.334(6)
C4 C5 1.517(5)
C6 C7 1.399(5)
C6 C11 1.405(5)
C7 C8 1.392(5)
C7 C13 1.500(6)
C8 C9 1.391(6)
C9 C10 1.376(6)
C10 C11 1.397(6)
C11 C12 1.505(6)
C14 C15 1.509(5)
C15 C16 1.535(6)
C16 C17 1.514(6)
C18 C19 1.517(5)
C19 C20 1.514(6)
C20 C21 1.517(5)
C22 C23 1.515(6)
C23 C24 1.520(5)
C24 C25 1.526(6)
C26 C27 1.510(5)
C27 C28 1.539(4)
C28 C29 1.514(6)
